data_4324897
loop_
_publ_author_name
'Aaron M. Hollas'
'Weixing Gu'
'Nattamai Bhuvanesh'
'Oleg V. Ozerov'

_publ_section_title
;
 Synthesis and Characterization of Pd Complexes of a Carbazolyl/Bis(Imine)
 NNN Pincer Ligand
;
_journal_name_full 'Inorganic Chemistry'
_journal_page_first 3673
_journal_page_last 3679
_journal_paper_doi 10.1021/ic200026p
_journal_volume 50
_journal_year 2011
_chemical_formula_sum 'C136 H136 Cl4 N12 Pd4'
_chemical_formula_weight 2505.97
_chemical_name_systematic
; 
 ? 
;
_space_group_IT_number 14
_symmetry_cell_setting monoclinic
_symmetry_space_group_name_Hall '-P 2ybc'
_symmetry_space_group_name_H-M 'P 1 21/c 1'
_atom_sites_solution_hydrogens geom
_atom_sites_solution_primary direct
_atom_sites_solution_secondary difmap
_audit_creation_method SHELXL-97
_cell_angle_alpha 90.00
_cell_angle_beta 118.777(8)
_cell_angle_gamma 90.00
_cell_formula_units_Z 1
_cell_length_a 13.7812(16)
_cell_length_b 11.6200(13)
_cell_length_c 20.450(3)
_cell_measurement_reflns_used 1314
_cell_measurement_temperature 110(2)
_cell_measurement_theta_max 49.38
_cell_measurement_theta_min 3.66
_cell_volume 2870.4(7)
_computing_cell_refinement
; 
  CELL-NOW (Sheldrick, 2003) and SAINT (BRUKER-NONIUS, 2003) 
;
_computing_data_collection 'FRAMBO (BRUKER-NONIUS, 2003)'
_computing_data_reduction 'Bruker SAINT'
_computing_molecular_graphics 'X-SEED (Barbour, 2001)'
_computing_publication_material 'Bruker SHELXTL'
_computing_structure_refinement 'SHELXL-97 (Sheldrick, 2008)'
_computing_structure_solution 'SHELXS-97 (Sheldrick, 2008)'
_diffrn_ambient_temperature 110(2)
_diffrn_measured_fraction_theta_full 0.982
_diffrn_measured_fraction_theta_max 0.982
_diffrn_measurement_device_type 'BRUKER GADDS D8 Discover'
_diffrn_measurement_method 'phi and omega scans'
_diffrn_radiation_monochromator graphite
_diffrn_radiation_source 'fine-focus sealed tube'
_diffrn_radiation_type CuK\a
_diffrn_radiation_wavelength 1.54178
_diffrn_reflns_av_R_equivalents 0.0972
_diffrn_reflns_av_sigmaI/netI 0.1033
_diffrn_reflns_limit_h_max 15
_diffrn_reflns_limit_h_min -15
_diffrn_reflns_limit_k_max 12
_diffrn_reflns_limit_k_min -12
_diffrn_reflns_limit_l_max 22
_diffrn_reflns_limit_l_min -22
_diffrn_reflns_number 15774
_diffrn_reflns_theta_full 59.16
_diffrn_reflns_theta_max 59.16
_diffrn_reflns_theta_min 3.66
_diffrn_standards_decay_% 0
_diffrn_standards_interval_count 0
_diffrn_standards_number 0
_exptl_absorpt_coefficient_mu 6.276
_exptl_absorpt_correction_T_max 0.8341
_exptl_absorpt_correction_T_min 0.6336
_exptl_absorpt_correction_type multi-scan
_exptl_absorpt_process_details 'SADABS; (Sheldrick, 2006)'
_exptl_crystal_colour red
_exptl_crystal_density_diffrn 1.450
_exptl_crystal_description plate
_exptl_crystal_F_000 1288
_exptl_crystal_size_max 0.08
_exptl_crystal_size_mid 0.05
_exptl_crystal_size_min 0.03
_refine_diff_density_max 0.560
_refine_diff_density_min -0.767
_refine_diff_density_rms 0.090
_refine_ls_extinction_method none
_refine_ls_goodness_of_fit_ref 0.766
_refine_ls_hydrogen_treatment constr
_refine_ls_matrix_type full
_refine_ls_number_parameters 360
_refine_ls_number_reflns 4075
_refine_ls_number_restraints 0
_refine_ls_restrained_S_all 0.766
_refine_ls_R_factor_all 0.0788
_refine_ls_R_factor_gt 0.0410
_refine_ls_shift/su_max 0.030
_refine_ls_shift/su_mean 0.000
_refine_ls_structure_factor_coef Fsqd
_refine_ls_weighting_details 'calc w=1/[\s^2^(Fo^2^)+(0.0535P)^2^+0.0000P] where P=(Fo^2^+2Fc^2^)/3'
_refine_ls_weighting_scheme calc
_refine_ls_wR_factor_gt 0.0850
_refine_ls_wR_factor_ref 0.0940
_reflns_number_gt 2384
_reflns_number_total 4075
_reflns_threshold_expression >2sigma(I)
_cod_data_source_file ic200026p_si_002.cif
_cod_data_source_block tri
_cod_original_cell_volume 2870.4(6)
_cod_database_code 4324897

loop_
_symmetry_equiv_pos_as_xyz
'x, y, z'
'-x, y+1/2, -z+1/2'
'-x, -y, -z'
'x, -y-1/2, z-1/2'

loop_
_atom_site_label
_atom_site_type_symbol
_atom_site_fract_x
_atom_site_fract_y
_atom_site_fract_z
_atom_site_U_iso_or_equiv
_atom_site_adp_type
_atom_site_occupancy
_atom_site_symmetry_multiplicity
_atom_site_calc_flag
_atom_site_refinement_flags
Pd1 Pd 0.28223(3) 0.25282(4) 0.07992(2) 0.02428(13) Uani 1 1 d .
Cl1 Cl 0.39670(13) 0.41137(12) 0.12414(9) 0.0361(4) Uani 1 1 d .
C1 C 0.1932(4) 0.0187(4) 0.0846(3) 0.0235(14) Uani 1 1 d .
C2 C 0.2408(4) 0.0122(5) 0.1627(3) 0.0255(14) Uani 1 1 d .
C3 C 0.2244(5) -0.0876(5) 0.1931(3) 0.0326(16) Uani 1 1 d .
H3A H 0.2562 -0.0929 0.2458 0.039 Uiso 1 1 calc R
C4 C 0.1632(5) -0.1806(5) 0.1498(4) 0.0306(15) Uani 1 1 d .
C5 C 0.1174(5) -0.1746(5) 0.0721(4) 0.0313(16) Uani 1 1 d .
H5A H 0.0764 -0.2377 0.0419 0.038 Uiso 1 1 calc R
C6 C 0.1322(4) -0.0758(5) 0.0389(3) 0.0262(14) Uani 1 1 d .
C7 C 0.1476(5) -0.2879(5) 0.1853(4) 0.0413(17) Uani 1 1 d .
H7A H 0.1709 -0.2761 0.2310 0.062 Uiso 1 1 calc R
H7B H 0.1876 -0.3520 0.1780 0.062 Uiso 1 1 d R
H7C H 0.0686 -0.3065 0.1620 0.062 Uiso 1 1 d R
C8 C 0.1437(5) 0.0730(5) -0.0302(3) 0.0275(14) Uani 1 1 d .
C9 C 0.0990(5) -0.0413(5) -0.0362(3) 0.0269(15) Uani 1 1 d .
C10 C 0.0386(4) -0.0895(5) -0.1067(3) 0.0286(15) Uani 1 1 d .
H10A H 0.0077 -0.1641 -0.1116 0.034 Uiso 1 1 calc R
C11 C 0.0226(5) -0.0297(5) -0.1705(3) 0.0321(15) Uani 1 1 d .
C12 C 0.0689(5) 0.0784(5) -0.1624(3) 0.0302(15) Uani 1 1 d .
H12A H 0.0582 0.1183 -0.2059 0.036 Uiso 1 1 calc R
C13 C 0.1307(5) 0.1317(5) -0.0933(3) 0.0269(14) Uani 1 1 d .
C14 C -0.0480(5) -0.0806(5) -0.2467(3) 0.0367(16) Uani 1 1 d .
H14A H -0.0454 -0.0382 -0.2790 0.055 Uiso 1 1 calc R
H14B H -0.1247 -0.0875 -0.2563 0.055 Uiso 1 1 d R
H14C H -0.0197 -0.1570 -0.2491 0.055 Uiso 1 1 d R
C15 C 0.3008(5) 0.1080(5) 0.2079(4) 0.0303(15) Uani 1 1 d .
H15A H 0.3280 0.0995 0.2601 0.036 Uiso 1 1 calc R
C16 C 0.3809(5) 0.2878(4) 0.2480(3) 0.0275(15) Uani 1 1 d .
C17 C 0.3180(5) 0.3717(5) 0.2592(3) 0.0276(14) Uani 1 1 d .
C18 C 0.3722(5) 0.4462(5) 0.3183(3) 0.0272(14) Uani 1 1 d .
H18A H 0.3311 0.5042 0.3269 0.033 Uiso 1 1 calc R
C19 C 0.4863(5) 0.4384(5) 0.3657(3) 0.0315(15) Uani 1 1 d .
C20 C 0.5438(5) 0.3537(5) 0.3516(3) 0.0294(15) Uani 1 1 d .
H20A H 0.6214 0.3480 0.3836 0.035 Uiso 1 1 calc R
C21 C 0.4942(5) 0.2764(4) 0.2932(3) 0.0291(15) Uani 1 1 d .
C22 C 0.1953(5) 0.3807(5) 0.2074(4) 0.0386(17) Uani 1 1 d .
H22A H 0.1696 0.4367 0.2202 0.058 Uiso 1 1 calc R
H22B H 0.1588 0.3095 0.2095 0.058 Uiso 1 1 d R
H22C H 0.1820 0.3931 0.1563 0.058 Uiso 1 1 d R
C23 C 0.5447(5) 0.5237(5) 0.4286(4) 0.0442(18) Uani 1 1 d .
H23A H 0.6043 0.4948 0.4614 0.066 Uiso 1 1 calc R
H23B H 0.4990 0.5385 0.4526 0.066 Uiso 1 1 d R
H23C H 0.5574 0.5964 0.4093 0.066 Uiso 1 1 d R
C24 C 0.5589(5) 0.1878(5) 0.2773(4) 0.0348(16) Uani 1 1 d .
H24A H 0.5373 0.1218 0.2811 0.052 Uiso 1 1 calc R
H24B H 0.6364 0.1874 0.3177 0.052 Uiso 1 1 d R
H24C H 0.5578 0.2055 0.2298 0.052 Uiso 1 1 d R
C25 C 0.1766(4) 0.2447(5) -0.0862(3) 0.0286(13) Uani 1 1 d .
H25A H 0.1625 0.2800 -0.1318 0.034 Uiso 1 1 calc R
C26 C 0.2600(5) 0.4210(5) -0.0427(3) 0.0267(14) Uani 1 1 d .
C27 C 0.3407(5) 0.4335(5) -0.0644(3) 0.0267(14) Uani 1 1 d .
C28 C 0.3600(5) 0.5431(5) -0.0828(3) 0.0294(15) Uani 1 1 d .
H28A H 0.4152 0.5537 -0.0975 0.035 Uiso 1 1 calc R
C29 C 0.3003(5) 0.6374(5) -0.0802(3) 0.0342(16) Uani 1 1 d .
C30 C 0.2191(5) 0.6212(5) -0.0599(3) 0.0339(16) Uani 1 1 d .
H30A H 0.1775 0.6856 -0.0587 0.041 Uiso 1 1 calc R
C31 C 0.1967(5) 0.5133(5) -0.0411(3) 0.0303(15) Uani 1 1 d .
C32 C 0.4073(5) 0.3313(5) -0.0665(3) 0.0354(16) Uani 1 1 d .
H32A H 0.4310 0.2941 -0.0265 0.053 Uiso 1 1 calc R
H32B H 0.4758 0.3580 -0.0658 0.053 Uiso 1 1 d R
H32C H 0.3642 0.2850 -0.1120 0.053 Uiso 1 1 d R
C33 C 0.3249(5) 0.7575(6) -0.0973(4) 0.0498(17) Uani 1 1 d .
H33A H 0.3524 0.7532 -0.1261 0.075 Uiso 1 1 calc R
H33B H 0.3740 0.7981 -0.0507 0.075 Uiso 1 1 d R
H33C H 0.2555 0.8009 -0.1245 0.075 Uiso 1 1 d R
C34 C 0.1103(5) 0.4993(5) -0.0172(4) 0.0412(18) Uani 1 1 d .
H34A H 0.0653 0.4478 -0.0431 0.062 Uiso 1 1 calc R
H34B H 0.0633 0.5686 -0.0301 0.062 Uiso 1 1 d R
H34C H 0.1457 0.4873 0.0372 0.062 Uiso 1 1 d R
N1 N 0.1968(4) 0.1076(4) 0.0420(3) 0.0255(11) Uani 1 1 d .
N2 N 0.3228(4) 0.2043(4) 0.1869(3) 0.0269(12) Uani 1 1 d .
N3 N 0.2338(4) 0.3054(4) -0.0274(3) 0.0265(12) Uani 1 1 d .

loop_
_atom_site_aniso_label
_atom_site_aniso_U_11
_atom_site_aniso_U_22
_atom_site_aniso_U_33
_atom_site_aniso_U_23
_atom_site_aniso_U_13
_atom_site_aniso_U_12
Pd1 0.0303(2) 0.0186(2) 0.0290(2) -0.0014(3) 0.01829(19) -0.0027(2)
Cl1 0.0525(10) 0.0267(8) 0.0338(9) -0.0050(7) 0.0246(8) -0.0175(7)
C1 0.023(3) 0.016(3) 0.034(4) -0.001(3) 0.016(3) 0.002(2)
C2 0.025(3) 0.019(3) 0.035(4) -0.001(3) 0.017(3) -0.001(2)
C3 0.042(4) 0.029(4) 0.037(4) 0.010(3) 0.027(4) -0.003(3)
C4 0.034(4) 0.025(3) 0.043(4) 0.001(3) 0.026(4) -0.002(3)
C5 0.026(3) 0.018(3) 0.052(5) -0.007(3) 0.020(4) -0.002(3)
C6 0.022(3) 0.020(3) 0.038(4) -0.002(3) 0.016(3) -0.001(3)
C7 0.045(4) 0.027(4) 0.057(5) 0.006(3) 0.029(4) -0.006(3)
C8 0.027(3) 0.032(3) 0.028(4) -0.001(3) 0.017(3) 0.006(3)
C9 0.024(3) 0.024(3) 0.033(4) -0.002(3) 0.013(3) -0.002(3)
C10 0.025(3) 0.023(3) 0.039(4) -0.004(3) 0.016(3) 0.002(3)
C11 0.027(4) 0.032(4) 0.036(4) 0.000(3) 0.014(3) 0.001(3)
C12 0.031(4) 0.028(3) 0.033(4) 0.002(3) 0.017(3) 0.004(3)
C13 0.028(3) 0.022(3) 0.032(4) -0.004(3) 0.015(3) -0.002(3)
C14 0.045(4) 0.041(4) 0.031(4) -0.009(3) 0.023(4) -0.007(3)
C15 0.041(4) 0.023(3) 0.038(4) -0.003(3) 0.028(4) 0.001(3)
C16 0.034(4) 0.020(3) 0.033(4) -0.003(3) 0.020(3) -0.006(3)
C17 0.035(4) 0.023(3) 0.030(4) 0.003(3) 0.020(3) -0.001(3)
C18 0.039(4) 0.016(3) 0.036(4) 0.000(3) 0.026(4) -0.004(3)
C19 0.044(4) 0.029(4) 0.027(4) -0.007(3) 0.021(4) -0.012(3)
C20 0.023(3) 0.037(4) 0.027(4) 0.005(3) 0.012(3) -0.006(3)
C21 0.041(4) 0.024(4) 0.028(3) -0.008(3) 0.020(3) -0.009(3)
C22 0.048(4) 0.029(4) 0.052(5) 0.005(3) 0.034(4) 0.004(3)
C23 0.052(4) 0.040(4) 0.045(5) -0.006(4) 0.026(4) -0.015(3)
C24 0.028(4) 0.029(3) 0.049(5) -0.001(3) 0.019(4) -0.004(3)
C25 0.030(3) 0.027(3) 0.036(4) 0.001(4) 0.022(3) 0.004(3)
C26 0.033(4) 0.020(3) 0.026(3) -0.002(3) 0.014(3) -0.010(3)
C27 0.030(3) 0.033(4) 0.017(3) -0.003(3) 0.011(3) -0.001(3)
C28 0.027(3) 0.037(4) 0.023(4) 0.002(3) 0.010(3) -0.006(3)
C29 0.039(4) 0.027(4) 0.031(4) 0.001(3) 0.011(3) -0.008(3)
C30 0.039(4) 0.024(3) 0.038(4) 0.002(3) 0.018(4) 0.004(3)
C31 0.038(4) 0.021(3) 0.035(4) 0.001(3) 0.020(3) -0.004(3)
C32 0.031(4) 0.046(4) 0.032(4) -0.003(3) 0.016(3) -0.009(3)
C33 0.064(4) 0.036(4) 0.055(4) 0.008(4) 0.033(4) -0.002(4)
C34 0.039(4) 0.035(4) 0.059(5) -0.009(4) 0.031(4) 0.001(3)
N1 0.032(3) 0.018(3) 0.030(3) 0.005(3) 0.018(3) 0.005(2)
N2 0.026(3) 0.023(3) 0.036(3) -0.003(2) 0.018(3) 0.000(2)
N3 0.028(3) 0.021(2) 0.035(3) -0.006(3) 0.019(3) -0.003(2)

loop_
_atom_type_symbol
_atom_type_description
_atom_type_scat_dispersion_real
_atom_type_scat_dispersion_imag
_atom_type_scat_source
C C 0.0181 0.0091 'International Tables Vol C Tables 4.2.6.8 and 6.1.1.4'
H H 0.0000 0.0000 'International Tables Vol C Tables 4.2.6.8 and 6.1.1.4'
Cl Cl 0.3639 0.7018 'International Tables Vol C Tables 4.2.6.8 and 6.1.1.4'
N N 0.0311 0.0180 'International Tables Vol C Tables 4.2.6.8 and 6.1.1.4'
Pd Pd 0.1215 3.9337 'International Tables Vol C Tables 4.2.6.8 and 6.1.1.4'

loop_
_geom_angle_atom_site_label_1
_geom_angle_atom_site_label_2
_geom_angle_atom_site_label_3
_geom_angle
N1 Pd1 N2 89.36(19)
N1 Pd1 N3 90.52(19)
N2 Pd1 N3 176.77(17)
N1 Pd1 Cl1 174.05(13)
N2 Pd1 Cl1 90.99(13)
N3 Pd1 Cl1 89.46(13)
N1 C1 C2 128.5(5)
N1 C1 C6 110.9(5)
C2 C1 C6 120.6(5)
C3 C2 C1 117.8(5)
C3 C2 C15 122.1(6)
C1 C2 C15 120.1(5)
C2 C3 C4 123.0(6)
C2 C3 H3A 118.5
C4 C3 H3A 118.5
C3 C4 C5 119.1(5)
C3 C4 C7 121.2(6)
C5 C4 C7 119.7(6)
C6 C5 C4 120.0(6)
C6 C5 H5A 120.0
C4 C5 H5A 120.0
C5 C6 C1 119.6(6)
C5 C6 C9 134.8(6)
C1 C6 C9 105.6(5)
C4 C7 H7A 109.5
C4 C7 H7B 109.5
H7A C7 H7B 110.5
C4 C7 H7C 109.4
H7A C7 H7C 108.5
H7B C7 H7C 109.5
N1 C8 C13 128.7(5)
N1 C8 C9 110.4(5)
C13 C8 C9 120.8(5)
C10 C9 C6 136.2(6)
C10 C9 C8 118.4(6)
C6 C9 C8 105.3(5)
C9 C10 C11 121.0(5)
C9 C10 H10A 119.5
C11 C10 H10A 119.5
C12 C11 C10 118.9(6)
C12 C11 C14 120.9(6)
C10 C11 C14 120.2(5)
C11 C12 C13 123.1(6)
C11 C12 H12A 118.4
C13 C12 H12A 118.4
C8 C13 C12 117.7(5)
C8 C13 C25 120.0(5)
C12 C13 C25 122.2(5)
C11 C14 H14A 109.5
C11 C14 H14B 109.7
H14A C14 H14B 109.9
C11 C14 H14C 109.5
H14A C14 H14C 108.7
H14B C14 H14C 109.5
N2 C15 C2 128.2(6)
N2 C15 H15A 115.9
C2 C15 H15A 115.9
C21 C16 C17 123.2(5)
C21 C16 N2 118.7(5)
C17 C16 N2 118.1(5)
C18 C17 C16 117.7(5)
C18 C17 C22 121.6(5)
C16 C17 C22 120.7(5)
C17 C18 C19 121.4(5)
C17 C18 H18A 119.3
C19 C18 H18A 119.3
C20 C19 C18 118.0(5)
C20 C19 C23 121.4(6)
C18 C19 C23 120.6(5)
C19 C20 C21 123.3(6)
C19 C20 H20A 118.4
C21 C20 H20A 118.4
C16 C21 C20 116.4(5)
C16 C21 C24 121.3(5)
C20 C21 C24 122.3(5)
C17 C22 H22A 109.5
C17 C22 H22B 109.7
H22A C22 H22B 109.8
C17 C22 H22C 109.3
H22A C22 H22C 109.1
H22B C22 H22C 109.5
C19 C23 H23A 109.5
C19 C23 H23B 109.4
H23A C23 H23B 106.6
C19 C23 H23C 110.3
H23A C23 H23C 111.7
H23B C23 H23C 109.2
C21 C24 H24A 109.5
C21 C24 H24B 109.9
H24A C24 H24B 102.0
C21 C24 H24C 110.0
H24A C24 H24C 116.4
H24B C24 H24C 108.8
N3 C25 C13 129.7(5)
N3 C25 H25A 115.1
C13 C25 H25A 115.1
C31 C26 C27 122.3(5)
C31 C26 N3 118.6(5)
C27 C26 N3 118.8(5)
C28 C27 C26 118.0(5)
C28 C27 C32 120.9(5)
C26 C27 C32 121.1(5)
C29 C28 C27 121.2(5)
C29 C28 H28A 119.4
C27 C28 H28A 119.4
C30 C29 C28 119.1(5)
C30 C29 C33 119.9(5)
C28 C29 C33 121.0(5)
C29 C30 C31 121.7(6)
C29 C30 H30A 119.1
C31 C30 H30A 119.1
C30 C31 C26 117.6(5)
C30 C31 C34 120.4(5)
C26 C31 C34 122.0(5)
C27 C32 H32A 109.5
C27 C32 H32B 110.0
H32A C32 H32B 103.2
C27 C32 H32C 110.8
H32A C32 H32C 114.3
H32B C32 H32C 108.8
C29 C33 H33A 109.5
C29 C33 H33B 110.1
H33A C33 H33B 112.0
C29 C33 H33C 109.7
H33A C33 H33C 106.2
H33B C33 H33C 109.2
C31 C34 H34A 109.5
C31 C34 H34B 110.3
H34A C34 H34B 102.9
C31 C34 H34C 110.0
H34A C34 H34C 115.1
H34B C34 H34C 108.8
C8 N1 C1 107.7(5)
C8 N1 Pd1 125.7(4)
C1 N1 Pd1 126.1(4)
C15 N2 C16 114.1(5)
C15 N2 Pd1 127.3(4)
C16 N2 Pd1 118.6(3)
C25 N3 C26 114.0(5)
C25 N3 Pd1 125.0(4)
C26 N3 Pd1 121.0(4)

loop_
_geom_bond_atom_site_label_1
_geom_bond_atom_site_label_2
_geom_bond_distance
Pd1 N1 1.989(5)
Pd1 N2 2.060(5)
Pd1 N3 2.055(5)
Pd1 Cl1 2.3081(15)
C1 N1 1.367(7)
C1 C2 1.407(8)
C1 C6 1.424(8)
C2 C3 1.384(8)
C2 C15 1.429(8)
C3 C4 1.394(8)
C3 H3A 0.9500
C4 C5 1.402(8)
C4 C7 1.509(8)
C5 C6 1.397(8)
C5 H5A 0.9500
C6 C9 1.432(8)
C7 H7A 0.8400
C7 H7B 0.9801
C7 H7C 0.9801
C8 N1 1.356(7)
C8 C13 1.392(8)
C8 C9 1.444(8)
C9 C10 1.390(8)
C10 C11 1.400(8)
C10 H10A 0.9500
C11 C12 1.382(8)
C11 C14 1.504(8)
C12 C13 1.395(8)
C12 H12A 0.9500
C13 C25 1.434(8)
C14 H14A 0.8400
C14 H14B 0.9800
C14 H14C 0.9800
C15 N2 1.286(7)
C15 H15A 0.9500
C16 C21 1.385(8)
C16 C17 1.394(7)
C16 N2 1.476(7)
C17 C18 1.378(7)
C17 C22 1.506(8)
C18 C19 1.397(8)
C18 H18A 0.9500
C19 C20 1.380(8)
C19 C23 1.512(8)
C20 C21 1.383(7)
C20 H20A 0.9500
C21 C24 1.496(7)
C22 H22A 0.8400
C22 H22B 0.9801
C22 H22C 0.9801
C23 H23A 0.8400
C23 H23B 0.9825
C23 H23C 0.9826
C24 H24A 0.8400
C24 H24B 0.9864
C24 H24C 0.9864
C25 N3 1.285(7)
C25 H25A 0.9500
C26 C31 1.393(8)
C26 C27 1.389(7)
C26 N3 1.464(7)
C27 C28 1.390(8)
C27 C32 1.514(8)
C28 C29 1.386(8)
C28 H28A 0.9500
C29 C30 1.382(8)
C29 C33 1.516(8)
C30 C31 1.390(8)
C30 H30A 0.9500
C31 C34 1.497(8)
C32 H32A 0.8400
C32 H32B 0.9877
C32 H32C 0.9880
C33 H33A 0.8400
C33 H33B 0.9834
C33 H33C 0.9834
C34 H34A 0.8400
C34 H34B 0.9859
C34 H34C 0.9858

loop_
_geom_torsion_atom_site_label_1
_geom_torsion_atom_site_label_2
_geom_torsion_atom_site_label_3
_geom_torsion_atom_site_label_4
_geom_torsion
N1 C1 C2 C3 179.3(5)
C6 C1 C2 C3 -1.3(8)
N1 C1 C2 C15 1.2(9)
C6 C1 C2 C15 -179.3(5)
C1 C2 C3 C4 0.0(8)
C15 C2 C3 C4 178.0(5)
C2 C3 C4 C5 1.1(9)
C2 C3 C4 C7 179.9(5)
C3 C4 C5 C6 -0.8(8)
C7 C4 C5 C6 -179.6(5)
C4 C5 C6 C1 -0.5(8)
C4 C5 C6 C9 179.4(6)
N1 C1 C6 C5 -178.9(5)
C2 C1 C6 C5 1.5(8)
N1 C1 C6 C9 1.2(6)
C2 C1 C6 C9 -178.4(5)
C5 C6 C9 C10 0.7(12)
C1 C6 C9 C10 -179.4(6)
C5 C6 C9 C8 -179.5(6)
C1 C6 C9 C8 0.4(6)
N1 C8 C9 C10 178.0(5)
C13 C8 C9 C10 -2.6(8)
N1 C8 C9 C6 -1.8(6)
C13 C8 C9 C6 177.5(5)
C6 C9 C10 C11 -179.3(6)
C8 C9 C10 C11 0.9(8)
C9 C10 C11 C12 0.6(8)
C9 C10 C11 C14 -176.8(5)
C10 C11 C12 C13 -0.4(8)
C14 C11 C12 C13 176.9(5)
N1 C8 C13 C12 -178.0(5)
C9 C8 C13 C12 2.8(8)
N1 C8 C13 C25 -0.2(9)
C9 C8 C13 C25 -179.4(5)
C11 C12 C13 C8 -1.3(8)
C11 C12 C13 C25 -179.0(5)
C3 C2 C15 N2 179.2(6)
C1 C2 C15 N2 -2.8(9)
C21 C16 C17 C18 0.0(8)
N2 C16 C17 C18 177.3(5)
C21 C16 C17 C22 179.1(5)
N2 C16 C17 C22 -3.6(8)
C16 C17 C18 C19 -0.2(8)
C22 C17 C18 C19 -179.3(5)
C17 C18 C19 C20 0.2(8)
C17 C18 C19 C23 177.9(5)
C18 C19 C20 C21 -0.1(9)
C23 C19 C20 C21 -177.8(5)
C17 C16 C21 C20 0.1(8)
N2 C16 C21 C20 -177.2(5)
C17 C16 C21 C24 -177.7(5)
N2 C16 C21 C24 5.0(8)
C19 C20 C21 C16 0.0(8)
C19 C20 C21 C24 177.8(5)
C8 C13 C25 N3 1.6(9)
C12 C13 C25 N3 179.3(5)
C31 C26 C27 C28 1.9(9)
N3 C26 C27 C28 176.4(5)
C31 C26 C27 C32 -179.3(5)
N3 C26 C27 C32 -4.8(8)
C26 C27 C28 C29 -0.5(9)
C32 C27 C28 C29 -179.2(5)
C27 C28 C29 C30 -0.9(9)
C27 C28 C29 C33 177.5(6)
C28 C29 C30 C31 0.8(10)
C33 C29 C30 C31 -177.6(6)
C29 C30 C31 C26 0.6(9)
C29 C30 C31 C34 178.3(6)
C27 C26 C31 C30 -2.0(9)
N3 C26 C31 C30 -176.5(5)
C27 C26 C31 C34 -179.6(6)
N3 C26 C31 C34 5.9(9)
C13 C8 N1 C1 -176.7(6)
C9 C8 N1 C1 2.6(6)
C13 C8 N1 Pd1 -4.4(8)
C9 C8 N1 Pd1 174.9(3)
C2 C1 N1 C8 177.1(5)
C6 C1 N1 C8 -2.3(6)
C2 C1 N1 Pd1 4.9(8)
C6 C1 N1 Pd1 -174.6(3)
N2 Pd1 N1 C8 -177.6(4)
N3 Pd1 N1 C8 5.6(4)
Cl1 Pd1 N1 C8 -84.1(15)
N2 Pd1 N1 C1 -6.7(4)
N3 Pd1 N1 C1 176.5(4)
Cl1 Pd1 N1 C1 86.7(15)
C2 C15 N2 C16 176.4(5)
C2 C15 N2 Pd1 -1.8(8)
C21 C16 N2 C15 80.6(6)
C17 C16 N2 C15 -96.9(6)
C21 C16 N2 Pd1 -101.0(5)
C17 C16 N2 Pd1 81.5(5)
N1 Pd1 N2 C15 5.5(5)
N3 Pd1 N2 C15 93(3)
Cl1 Pd1 N2 C15 -168.6(5)
N1 Pd1 N2 C16 -172.6(4)
N3 Pd1 N2 C16 -85(3)
Cl1 Pd1 N2 C16 13.3(3)
C13 C25 N3 C26 -176.1(5)
C13 C25 N3 Pd1 1.8(8)
C31 C26 N3 C25 100.1(6)
C27 C26 N3 C25 -74.6(7)
C31 C26 N3 Pd1 -77.8(6)
C27 C26 N3 Pd1 107.5(5)
N1 Pd1 N3 C25 -4.5(4)
N2 Pd1 N3 C25 -92(3)
Cl1 Pd1 N3 C25 169.6(4)
N1 Pd1 N3 C26 173.3(4)
N2 Pd1 N3 C26 85(3)
Cl1 Pd1 N3 C26 -12.7(4)
